data_2013679
loop_
_publ_author_name
'Low, John N.'
'Cobo, Justo'
'Abonia, Rodrigo'
'Insuasty, Braulio'
'Glidewell, Christopher'

_publ_section_title
;
 2-Aminobenzimidazolium <i>O</i>-ethyl malonate: eight independent
 N---H&#x00B7;&#x00B7;&#x00B7;O hydrogen bonds generate sheets
;
_journal_issue 12
_journal_name_full 'Acta Crystallographica Section C'
_journal_page_first o669
_journal_page_last o671
_journal_paper_doi 10.1107/S0108270103023333
_journal_volume 59
_journal_year 2003
_chemical_formula_iupac 'C7 H8 N3 1+, C5 H7 O4 1-'
_chemical_formula_moiety 'C7 H8 N3 1+, C5 H7 O4 1-'
_chemical_formula_sum 'C12 H15 N3 O4'
_chemical_formula_weight 265.27
_chemical_name_systematic
;
2-Aminobenzimidazolium O-ethyl malonate
;
_space_group_IT_number 14
_symmetry_cell_setting monoclinic
_symmetry_space_group_name_Hall '-P 2ybc'
_symmetry_space_group_name_H-M 'P 1 21/c 1'
_atom_sites_solution_hydrogens geom
_atom_sites_solution_primary direct
_atom_sites_solution_secondary difmap
_cell_angle_alpha 90.00
_cell_angle_beta 94.7550(8)
_cell_angle_gamma 90.00
_cell_formula_units_Z 8
_cell_length_a 12.0121(2)
_cell_length_b 10.5379(2)
_cell_length_c 20.8249(6)
_cell_measurement_reflns_used 5983
_cell_measurement_temperature 120(2)
_cell_measurement_theta_max 27.45
_cell_measurement_theta_min 3.15
_cell_volume 2626.99(10)
_computing_cell_refinement 'DENZO-SMN (Otwinowski & Minor, 1997)'
_computing_data_collection 'KappaCCD Server Software (Nonius, 1997)'
_computing_data_reduction DENZO-SMN
_computing_molecular_graphics 'PLATON (Spek, 2003)'
_computing_publication_material 'SHELXL97 and  PRPKAPPA (Ferguson, 1999)'
_computing_structure_refinement 'SHELXL97 (Sheldrick, 1997)'
_computing_structure_solution 'SHELXS97 (Sheldrick, 1997)'
_diffrn_ambient_temperature 120(2)
_diffrn_measured_fraction_theta_full 0.997
_diffrn_measured_fraction_theta_max 0.997
_diffrn_measurement_device_type 'Nonius KappaCCD'
_diffrn_measurement_method '\f scans, and \w scans with \k offsets'
_diffrn_radiation_monochromator graphite
_diffrn_radiation_source 'rotating anode'
_diffrn_radiation_type 'Mo K\a'
_diffrn_radiation_wavelength 0.71073
_diffrn_reflns_av_R_equivalents 0.1154
_diffrn_reflns_av_sigmaI/netI 0.0699
_diffrn_reflns_limit_h_max 15
_diffrn_reflns_limit_h_min -15
_diffrn_reflns_limit_k_max 13
_diffrn_reflns_limit_k_min -13
_diffrn_reflns_limit_l_max 27
_diffrn_reflns_limit_l_min -27
_diffrn_reflns_number 33691
_diffrn_reflns_theta_full 27.45
_diffrn_reflns_theta_max 27.45
_diffrn_reflns_theta_min 3.15
_diffrn_standards_decay_% negligible
_exptl_absorpt_coefficient_mu 0.102
_exptl_absorpt_correction_T_max 0.998
_exptl_absorpt_correction_T_min 0.974
_exptl_absorpt_correction_type multi-scan
_exptl_absorpt_process_details '(DENZO-SMN; Otwinowski & Minor, 1997)'
_exptl_crystal_colour colourless
_exptl_crystal_density_diffrn 1.341
_exptl_crystal_density_method 'not measured'
_exptl_crystal_description plate
_exptl_crystal_F_000 1120
_exptl_crystal_size_max 0.22
_exptl_crystal_size_mid 0.16
_exptl_crystal_size_min 0.02
_refine_diff_density_max 0.262
_refine_diff_density_min -0.330
_refine_ls_extinction_coef 0.0125(18)
_refine_ls_extinction_expression Fc^*^=kFc[1+0.001xFc^2^\l^3^/sin(2\q)]^-1/4^
_refine_ls_extinction_method SHELXL97
_refine_ls_goodness_of_fit_ref 1.030
_refine_ls_hydrogen_treatment constr
_refine_ls_matrix_type full
_refine_ls_number_parameters 346
_refine_ls_number_reflns 5983
_refine_ls_number_restraints 0
_refine_ls_restrained_S_all 1.030
_refine_ls_R_factor_all 0.0928
_refine_ls_R_factor_gt 0.0605
_refine_ls_shift/su_max 0.000
_refine_ls_shift/su_mean 0.000
_refine_ls_structure_factor_coef Fsqd
_refine_ls_weighting_details 'w = 1/[\s^2^(Fo^2^)+(0.0837P)^2^+0.7506P] where P=  (Fo^2^+2Fc^2^)/3'
_refine_ls_weighting_scheme calc
_refine_ls_wR_factor_gt 0.1504
_refine_ls_wR_factor_ref 0.1707
_reflns_number_gt 4204
_reflns_number_total 5983
_reflns_threshold_expression I>2\s(I)
_cod_data_source_file sk1668.cif
_cod_data_source_block I
_cod_depositor_comments
;
The following automatic conversions were performed:

'_exptl_absorpt_correction_type' value 'Multi-scan' changed to
'multi-scan' according to
/home/saulius/struct/CIF-dictionaries/cif_core.dic dictionary named
'cif_core.dic' version 2.4.1 from 2010-06-29.

Automatic conversion script
Id: cif_fix_values 1715 2011-07-08 13:25:40Z adriana 
;
_cod_original_sg_symbol_H-M 'P 21/c'
_cod_database_code 2013679
_cod_database_fobs_code 2013679

loop_
_symmetry_equiv_pos_as_xyz
'x, y, z'
'-x, y+1/2, -z+1/2'
'-x, -y, -z'
'x, -y-1/2, z-1/2'

loop_
_atom_site_label
_atom_site_fract_x
_atom_site_fract_y
_atom_site_fract_z
_atom_site_U_iso_or_equiv
_atom_site_adp_type
_atom_site_calc_flag
_atom_site_refinement_flags
_atom_site_occupancy
_atom_site_disorder_assembly
_atom_site_disorder_group
_atom_site_type_symbol
O31 0.78600(11) 0.49346(15) 0.22748(7) 0.0319(4) Uani d . 1 . . O
O32 0.61246(11) 0.53116(15) 0.18638(7) 0.0330(4) Uani d . 1 . . O
O33 0.67315(15) 0.59736(18) 0.03519(8) 0.0515(5) Uani d . 1 . . O
O34 0.60923(11) 0.75745(15) 0.09240(7) 0.0328(4) Uani d . 1 . . O
O41 0.29905(11) 0.30770(15) 0.22946(7) 0.0319(4) Uani d . 1 . . O
O42 0.13905(11) 0.25111(14) 0.17480(7) 0.0320(4) Uani d . 1 . . O
O43 0.16559(12) -0.00016(15) 0.11187(7) 0.0364(4) Uani d . 1 . . O
O44 0.25514(11) 0.11340(15) 0.04023(7) 0.0339(4) Uani d . 1 . . O
N11 0.52969(14) 0.32618(19) 0.25327(9) 0.0356(4) Uani d . 1 . . N
N12 0.58623(13) 0.15722(18) 0.32393(8) 0.0308(4) Uani d . 1 . . N
N17 0.71491(13) 0.28910(17) 0.29607(8) 0.0287(4) Uani d . 1 . . N
N21 0.01040(14) 0.42118(18) 0.24330(9) 0.0355(4) Uani d . 1 . . N
N22 0.04014(14) 0.59319(17) 0.31636(8) 0.0316(4) Uani d . 1 . . N
N27 0.18761(13) 0.49189(17) 0.28741(8) 0.0292(4) Uani d . 1 . . N
C11 0.60504(16) 0.2604(2) 0.28875(10) 0.0285(5) Uani d . 1 . . C
C12A 0.68717(16) 0.1179(2) 0.35643(9) 0.0288(5) Uani d . 1 . . C
C13 0.71161(18) 0.0205(2) 0.39919(10) 0.0347(5) Uani d . 1 . . C
C14 0.82314(19) 0.0074(2) 0.42294(11) 0.0401(5) Uani d . 1 . . C
C15 0.90515(19) 0.0898(2) 0.40439(11) 0.0401(6) Uani d . 1 . . C
C16 0.87964(17) 0.1895(2) 0.36143(10) 0.0339(5) Uani d . 1 . . C
C16A 0.76873(16) 0.2019(2) 0.33809(10) 0.0294(5) Uani d . 1 . . C
C21 0.07527(16) 0.4983(2) 0.28013(10) 0.0292(5) Uani d . 1 . . C
C22A 0.13293(17) 0.6529(2) 0.34778(10) 0.0310(5) Uani d . 1 . . C
C23 0.1425(2) 0.7536(2) 0.39020(11) 0.0398(6) Uani d . 1 . . C
C24 0.2500(2) 0.7906(2) 0.41207(11) 0.0438(6) Uani d . 1 . . C
C25 0.3431(2) 0.7281(2) 0.39234(11) 0.0432(6) Uani d . 1 . . C
C26 0.33395(17) 0.6252(2) 0.35070(10) 0.0350(5) Uani d . 1 . . C
C26A 0.22677(16) 0.5883(2) 0.32895(10) 0.0301(5) Uani d . 1 . . C
C31 0.76122(17) 0.6398(2) 0.14043(10) 0.0344(5) Uani d . 1 . . C
C32 0.71624(16) 0.5467(2) 0.18829(9) 0.0275(4) Uani d . 1 . . C
C33 0.67865(17) 0.6610(2) 0.08345(10) 0.0332(5) Uani d . 1 . . C
C35 0.52230(17) 0.7772(2) 0.04049(10) 0.0346(5) Uani d . 1 . . C
C36 0.45300(19) 0.8888(2) 0.05781(11) 0.0415(6) Uani d . 1 . . C
C41 0.30760(16) 0.1483(2) 0.14985(10) 0.0311(5) Uani d . 1 . . C
C42 0.24258(15) 0.2426(2) 0.18757(9) 0.0266(4) Uani d . 1 . . C
C43 0.23435(16) 0.0780(2) 0.10011(10) 0.0286(5) Uani d . 1 . . C
C45 0.18627(19) 0.0540(3) -0.01227(10) 0.0400(6) Uani d . 1 . . C
C46 0.0823(2) 0.1300(3) -0.02830(12) 0.0475(6) Uani d . 1 . . C
H11A 0.5558 0.4001 0.2313 0.043 Uiso d R 1 . . H
H11B 0.4543 0.3042 0.2473 0.043 Uiso d R 1 . . H
H12 0.5202 0.1118 0.3263 0.037 Uiso d R 1 . . H
H17 0.7428 0.3638 0.2784 0.034 Uiso d R 1 . . H
H21A 0.0458 0.3585 0.2182 0.043 Uiso d R 1 . . H
H21B -0.0666 0.4565 0.2322 0.043 Uiso d R 1 . . H
H22 -0.0418 0.6207 0.3195 0.038 Uiso d R 1 . . H
H27 0.2264 0.4259 0.2675 0.035 Uiso d R 1 . . H
H13 0.6553 -0.0352 0.4120 0.042 Uiso calc R 1 . . H
H14 0.8435 -0.0591 0.4524 0.048 Uiso calc R 1 . . H
H15 0.9803 0.0779 0.4213 0.048 Uiso calc R 1 . . H
H16 0.9355 0.2459 0.3488 0.041 Uiso calc R 1 . . H
H23 0.0785 0.7957 0.4038 0.048 Uiso calc R 1 . . H
H24 0.2601 0.8600 0.4411 0.053 Uiso calc R 1 . . H
H25 0.4154 0.7568 0.4079 0.052 Uiso calc R 1 . . H
H26 0.3979 0.5823 0.3378 0.042 Uiso calc R 1 . . H
H31A 0.7782 0.7218 0.1623 0.041 Uiso calc R 1 . . H
H31B 0.8316 0.6061 0.1255 0.041 Uiso calc R 1 . . H
H35A 0.4749 0.7005 0.0348 0.042 Uiso calc R 1 . . H
H35B 0.5563 0.7939 -0.0004 0.042 Uiso calc R 1 . . H
H36A 0.4180 0.8703 0.0977 0.062 Uiso calc R 1 . . H
H36B 0.3949 0.9050 0.0229 0.062 Uiso calc R 1 . . H
H36C 0.5009 0.9638 0.0642 0.062 Uiso calc R 1 . . H
H41A 0.3660 0.1943 0.1284 0.037 Uiso calc R 1 . . H
H41B 0.3453 0.0865 0.1802 0.037 Uiso calc R 1 . . H
H45A 0.1659 -0.0330 0.0004 0.048 Uiso calc R 1 . . H
H45B 0.2291 0.0477 -0.0508 0.048 Uiso calc R 1 . . H
H46A 0.0383 0.1329 0.0093 0.071 Uiso calc R 1 . . H
H46B 0.0380 0.0904 -0.0645 0.071 Uiso calc R 1 . . H
H46C 0.1026 0.2165 -0.0401 0.071 Uiso calc R 1 . . H

loop_
_atom_site_aniso_label
_atom_site_aniso_U_11
_atom_site_aniso_U_22
_atom_site_aniso_U_33
_atom_site_aniso_U_12
_atom_site_aniso_U_13
_atom_site_aniso_U_23
O31 0.0217(7) 0.0426(9) 0.0310(8) 0.0028(6) 0.0000(5) 0.0059(7)
O32 0.0208(7) 0.0407(9) 0.0376(8) 0.0029(6) 0.0016(6) 0.0039(7)
O33 0.0653(12) 0.0585(12) 0.0303(9) 0.0264(9) 0.0022(8) -0.0048(8)
O34 0.0292(8) 0.0416(9) 0.0274(7) 0.0087(6) 0.0017(6) 0.0027(6)
O41 0.0220(7) 0.0390(9) 0.0345(8) -0.0004(6) 0.0000(6) -0.0066(7)
O42 0.0187(7) 0.0362(9) 0.0404(8) 0.0000(6) -0.0008(6) -0.0013(7)
O43 0.0349(8) 0.0389(9) 0.0350(8) -0.0074(7) 0.0000(6) 0.0013(7)
O44 0.0301(8) 0.0455(10) 0.0261(7) -0.0018(6) 0.0022(6) -0.0002(7)
N11 0.0205(8) 0.0482(12) 0.0379(10) -0.0036(8) 0.0006(7) 0.0033(9)
N12 0.0230(8) 0.0365(11) 0.0334(9) -0.0072(7) 0.0042(7) -0.0039(8)
N17 0.0207(8) 0.0348(10) 0.0307(9) -0.0052(7) 0.0019(6) -0.0010(8)
N21 0.0230(9) 0.0386(11) 0.0445(11) 0.0029(8) -0.0002(7) -0.0035(9)
N22 0.0248(9) 0.0348(10) 0.0354(10) 0.0037(7) 0.0038(7) 0.0016(8)
N27 0.0215(8) 0.0330(10) 0.0330(9) 0.0029(7) 0.0023(7) 0.0006(8)
C11 0.0221(10) 0.0361(12) 0.0277(10) -0.0052(8) 0.0048(7) -0.0063(9)
C12A 0.0268(10) 0.0340(12) 0.0262(10) -0.0020(8) 0.0061(7) -0.0062(9)
C13 0.0323(11) 0.0359(13) 0.0364(12) -0.0048(9) 0.0066(9) -0.0015(10)
C14 0.0417(13) 0.0401(14) 0.0387(13) 0.0047(10) 0.0042(9) 0.0056(10)
C15 0.0307(11) 0.0483(15) 0.0410(13) 0.0010(10) 0.0015(9) 0.0035(11)
C16 0.0252(10) 0.0406(13) 0.0362(12) -0.0030(9) 0.0036(8) 0.0001(10)
C16A 0.0289(10) 0.0310(12) 0.0286(10) -0.0022(9) 0.0048(8) -0.0030(9)
C21 0.0227(10) 0.0324(12) 0.0328(11) 0.0028(8) 0.0037(8) 0.0055(9)
C22A 0.0306(11) 0.0332(12) 0.0290(10) 0.0008(9) 0.0012(8) 0.0064(9)
C23 0.0474(14) 0.0351(13) 0.0372(12) 0.0043(10) 0.0051(10) 0.0032(10)
C24 0.0563(15) 0.0384(14) 0.0356(12) -0.0051(11) -0.0027(10) 0.0008(11)
C25 0.0437(13) 0.0486(16) 0.0362(12) -0.0122(11) -0.0039(10) 0.0084(11)
C26 0.0296(11) 0.0444(14) 0.0305(11) -0.0035(9) -0.0003(8) 0.0069(10)
C26A 0.0291(10) 0.0332(12) 0.0279(10) -0.0007(9) 0.0024(8) 0.0062(9)
C31 0.0255(11) 0.0440(14) 0.0343(11) 0.0042(9) 0.0053(8) 0.0070(10)
C32 0.0227(10) 0.0336(12) 0.0261(10) 0.0062(8) 0.0025(7) -0.0009(9)
C33 0.0316(11) 0.0387(13) 0.0300(11) 0.0058(9) 0.0068(8) 0.0052(10)
C35 0.0304(11) 0.0460(14) 0.0268(10) 0.0053(10) -0.0009(8) 0.0059(10)
C36 0.0399(12) 0.0497(15) 0.0351(12) 0.0123(11) 0.0045(9) 0.0098(11)
C41 0.0225(10) 0.0416(13) 0.0289(10) 0.0000(9) 0.0013(7) -0.0009(9)
C42 0.0228(10) 0.0299(11) 0.0271(10) -0.0014(8) 0.0017(7) 0.0039(8)
C43 0.0253(10) 0.0329(12) 0.0273(10) 0.0061(9) 0.0003(8) 0.0005(9)
C45 0.0400(12) 0.0525(15) 0.0269(11) -0.0028(11) -0.0009(9) -0.0067(10)
C46 0.0436(14) 0.0527(16) 0.0437(14) -0.0050(11) -0.0108(10) 0.0075(12)

loop_
_atom_type_symbol
_atom_type_description
_atom_type_scat_dispersion_real
_atom_type_scat_dispersion_imag
_atom_type_scat_source
C C 0.0033 0.0016 'International Tables Vol C Tables 4.2.6.8 and 6.1.1.4'
H H 0.0000 0.0000 'International Tables Vol C Tables 4.2.6.8 and 6.1.1.4'
N N 0.0061 0.0033 'International Tables Vol C Tables 4.2.6.8 and 6.1.1.4'
O O 0.0106 0.0060 'International Tables Vol C Tables 4.2.6.8 and 6.1.1.4'

loop_
_geom_angle_atom_site_label_1
_geom_angle_atom_site_label_2
_geom_angle_atom_site_label_3
_geom_angle
_geom_angle_publ_flag
C33 O34 C35 115.00(16) no
C43 O44 C45 116.05(17) no
C11 N11 H11A 117.0 no
C11 N11 H11B 123.9 no
H11A N11 H11B 119.0 no
C11 N12 C12A 109.00(16) no
C11 N12 H12 128.9 no
C12A N12 H12 122.0 no
C11 N17 C16A 108.81(17) no
C11 N17 H17 121.2 no
C16A N17 H17 129.5 no
C21 N21 H21A 118.0 no
C21 N21 H21B 113.1 no
H21A N21 H21B 124.5 no
C21 N22 C22A 108.89(17) no
C21 N22 H22 126.2 no
C22A N22 H22 124.9 no
C21 N27 C26A 108.52(17) no
C21 N27 H27 120.6 no
C26A N27 H27 130.8 no
N11 C11 N12 126.45(18) no
N11 C11 N17 124.4(2) no
N12 C11 N17 109.10(18) no
C13 C12A C16A 122.24(19) no
C13 C12A N12 131.58(18) no
C16A C12A N12 106.17(18) no
C12A C13 C14 116.8(2) no
C12A C13 H13 121.6 no
C14 C13 H13 121.6 no
C15 C14 C13 121.4(2) no
C15 C14 H14 119.3 no
C13 C14 H14 119.3 no
C14 C15 C16 121.6(2) no
C14 C15 H15 119.2 no
C16 C15 H15 119.2 no
C16A C16 C15 116.7(2) no
C16A C16 H16 121.7 no
C15 C16 H16 121.7 no
C16 C16A N17 131.8(2) no
C16 C16A C12A 121.3(2) no
N17 C16A C12A 106.91(17) no
N21 C21 N22 125.80(18) no
N21 C21 N27 124.75(19) no
N22 C21 N27 109.44(18) no
C23 C22A N22 131.9(2) no
C23 C22A C26A 121.8(2) no
N22 C22A C26A 106.24(18) no
C22A C23 C24 116.8(2) no
C22A C23 H23 121.6 no
C24 C23 H23 121.6 no
C25 C24 C23 121.3(2) no
C25 C24 H24 119.3 no
C23 C24 H24 119.3 no
C26 C25 C24 122.1(2) no
C26 C25 H25 119.0 no
C24 C25 H25 119.0 no
C26A C26 C25 116.6(2) no
C26A C26 H26 121.7 no
C25 C26 H26 121.7 no
C26 C26A N27 131.8(2) no
C26 C26A C22A 121.3(2) no
N27 C26A C22A 106.90(17) no
C33 C31 C32 111.42(17) no
C33 C31 H31A 109.3 no
C32 C31 H31A 109.3 no
C33 C31 H31B 109.3 no
C32 C31 H31B 109.3 no
H31A C31 H31B 108.0 no
O31 C32 O32 124.83(19) no
O31 C32 C31 117.30(17) no
O32 C32 C31 117.85(17) no
O33 C33 O34 123.2(2) no
O33 C33 C31 124.4(2) no
O34 C33 C31 112.47(18) no
O34 C35 C36 108.15(18) no
O34 C35 H35A 110.1 no
C36 C35 H35A 110.1 no
O34 C35 H35B 110.1 no
C36 C35 H35B 110.1 no
H35A C35 H35B 108.4 no
C35 C36 H36A 109.5 no
C35 C36 H36B 109.5 no
H36A C36 H36B 109.5 no
C35 C36 H36C 109.5 no
H36A C36 H36C 109.5 no
H36B C36 H36C 109.5 no
C43 C41 C42 112.50(16) no
C43 C41 H41A 109.1 no
C42 C41 H41A 109.1 no
C43 C41 H41B 109.1 no
C42 C41 H41B 109.1 no
H41A C41 H41B 107.8 no
O42 C42 O41 125.09(19) no
O42 C42 C41 118.66(18) no
O41 C42 C41 116.24(16) no
O43 C43 O44 124.12(19) no
O43 C43 C41 124.76(19) no
O44 C43 C41 111.12(18) no
O44 C45 C46 110.4(2) no
O44 C45 H45A 109.6 no
C46 C45 H45A 109.6 no
O44 C45 H45B 109.6 no
C46 C45 H45B 109.6 no
H45A C45 H45B 108.1 no
C45 C46 H46A 109.5 no
C45 C46 H46B 109.5 no
H46A C46 H46B 109.5 no
C45 C46 H46C 109.5 no
H46A C46 H46C 109.5 no
H46B C46 H46C 109.5 no

loop_
_geom_bond_atom_site_label_1
_geom_bond_atom_site_label_2
_geom_bond_site_symmetry_2
_geom_bond_distance
_geom_bond_publ_flag
O31 C32 . 1.253(2) y
O32 C32 . 1.255(2) y
O33 C33 . 1.205(3) no
O34 C33 . 1.338(3) no
O34 C35 . 1.454(2) no
O41 C42 . 1.262(2) y
O42 C42 . 1.253(2) y
O43 C43 . 1.206(3) no
O44 C43 . 1.345(2) no
O44 C45 . 1.457(3) no
C11 N11 . 1.317(3) y
C11 N12 . 1.341(3) y
C11 N17 . 1.350(2) y
N12 C12A . 1.401(3) y
N17 C16A . 1.390(3) y
N11 H11A . 0.9683 no
N11 H11B . 0.9335 no
N12 H12 . 0.9313 no
N17 H17 . 0.9420 no
C21 N21 . 1.325(3) y
C21 N22 . 1.342(3) y
C21 N27 . 1.347(3) y
N22 C22A . 1.395(3) y
N27 C26A . 1.391(3) y
N21 H21A . 0.9638 no
N21 H21B . 1.0060 no
N22 H22 . 1.0337 no
N27 H27 . 0.9512 no
C12A C13 . 1.374(3) no
C12A C16A . 1.397(3) no
C13 C14 . 1.396(3) no
C13 H13 . 0.95 no
C14 C15 . 1.391(3) no
C14 H14 . 0.95 no
C15 C16 . 1.397(3) no
C15 H15 . 0.95 no
C16 C16A . 1.386(3) no
C16 H16 . 0.95 no
C22A C23 . 1.380(3) no
C22A C26A . 1.400(3) no
C23 C24 . 1.390(3) no
C23 H23 . 0.95 no
C24 C25 . 1.389(4) no
C24 H24 . 0.95 no
C25 C26 . 1.387(3) no
C25 H25 . 0.95 no
C26 C26A . 1.385(3) no
C26 H26 . 0.95 no
C31 C33 . 1.499(3) no
C31 C32 . 1.529(3) no
C31 H31A . 0.99 no
C31 H31B . 0.99 no
C35 C36 . 1.502(3) no
C35 H35A . 0.99 no
C35 H35B . 0.99 no
C36 H36A . 0.98 no
C36 H36B . 0.98 no
C36 H36C . 0.98 no
C41 C43 . 1.498(3) no
C41 C42 . 1.522(3) no
C41 H41A . 0.99 no
C41 H41B . 0.99 no
C45 C46 . 1.498(3) no
C45 H45A . 0.99 no
C45 H45B . 0.99 no
C46 H46A . 0.98 no
C46 H46B . 0.98 no
C46 H46C . 0.98 no

loop_
_geom_hbond_atom_site_label_D
_geom_hbond_atom_site_label_H
_geom_hbond_atom_site_label_A
_geom_hbond_site_symmetry_A
_geom_hbond_distance_DH
_geom_hbond_distance_HA
_geom_hbond_distance_DA
_geom_hbond_angle_DHA
_geom_hbond_publ_flag
N11 H11A O32 . 0.97 1.83 2.797(2) 175 y
N11 H11B O41 . 0.93 1.87 2.781(2) 164 y
N12 H12 O32 2_645 0.93 1.81 2.724(2) 168 y
N17 H17 O31 . 0.94 1.83 2.759(2) 168 y
N21 H21A O42 . 0.96 1.88 2.829(2) 170 y
N21 H21B O31 1_455 1.01 1.81 2.794(2) 166 y
N22 H22 O42 2 1.03 1.81 2.739(2) 147 y
N22 H22 O43 2 1.03 2.50 3.150(2) 121 no
N27 H27 O41 . 0.95 1.75 2.699(2) 179 y

loop_
_geom_torsion_atom_site_label_1
_geom_torsion_atom_site_label_2
_geom_torsion_atom_site_label_3
_geom_torsion_atom_site_label_4
_geom_torsion
_geom_torsion_publ_flag
C12A N12 C11 N11 -177.9(2) no
C12A N12 C11 N17 1.0(2) no
C16A N17 C11 N11 178.29(19) no
C16A N17 C11 N12 -0.7(2) no
C11 N12 C12A C13 178.0(2) no
C11 N12 C12A C16A -1.0(2) no
C16A C12A C13 C14 -1.2(3) no
N12 C12A C13 C14 179.9(2) no
C12A C13 C14 C15 0.4(3) no
C13 C14 C15 C16 0.3(4) no
C14 C15 C16 C16A -0.2(3) no
C15 C16 C16A N17 179.3(2) no
C15 C16 C16A C12A -0.6(3) no
C11 N17 C16A C16 -179.8(2) no
C11 N17 C16A C12A 0.1(2) no
C13 C12A C16A C16 1.3(3) no
N12 C12A C16A C16 -179.58(19) no
C13 C12A C16A N17 -178.57(19) no
N12 C12A C16A N17 0.5(2) no
C22A N22 C21 N21 -179.7(2) no
C22A N22 C21 N27 1.1(2) no
C26A N27 C21 N21 179.4(2) no
C26A N27 C21 N22 -1.3(2) no
C21 N22 C22A C23 -179.6(2) no
C21 N22 C22A C26A -0.4(2) no
N22 C22A C23 C24 -179.1(2) no
C26A C22A C23 C24 1.8(3) no
C22A C23 C24 C25 -0.5(3) no
C23 C24 C25 C26 -0.8(4) no
C24 C25 C26 C26A 0.7(3) no
C25 C26 C26A N27 179.5(2) no
C25 C26 C26A C22A 0.6(3) no
C21 N27 C26A C26 -178.0(2) no
C21 N27 C26A C22A 1.0(2) no
C23 C22A C26A C26 -2.0(3) no
N22 C22A C26A C26 178.75(19) no
C23 C22A C26A N27 178.91(19) no
N22 C22A C26A N27 -0.4(2) no
O31 C32 C31 C33 160.1(2) y
C32 C31 C33 O34 89.9(2) y
C32 C31 C33 O33 -88.7(3) y
C31 C33 O34 C35 -176.0(2) y
C33 O34 C35 C36 -179.5(2) y
C33 C31 C32 O32 -21.3(3) no
C35 O34 C33 O33 2.7(3) no
O41 C42 C41 C43 -178.5(2) y
C42 C41 C43 O44 110.5(2) y
C42 C41 C43 O43 -69.5(3) y
C41 C43 O44 C45 -178.2(2) y
C43 O44 C45 C46 89.1(2) y
C43 C41 C42 O42 0.9(3) no
C45 O44 C43 O43 1.8(3) no

loop_
_cod_related_entry_id
_cod_related_entry_database
_cod_related_entry_code
1 ChemSpider 30652379
